data_4341249
loop_
_publ_author_name
'Kuhn, Paul-Steffen'
'B\"uchel, Gabriel E'
'Jovanovi\'c, Katarina K'
'Filipovi\'c, Lana'
'Radulovi\'c, Sini\<sa'
'Rapta, Peter'
'Arion, Vladimir B.'

_publ_section_title
;
 Osmium(III) Analogues of KP1019: Electrochemical and Chemical Synthesis,
 Spectroscopic Characterization, X-ray Crystallography, Hydrolytic
 Stability, and Antiproliferative Activity.
;
_journal_issue 20
_journal_name_full 'Inorganic chemistry'
_journal_page_first 11130
_journal_page_last 11139
_journal_paper_doi 10.1021/ic501710k
_journal_volume 53
_journal_year 2014
_chemical_formula_moiety 'C16 H36 N, C6 H8 Cl4 N4 Os'
_chemical_formula_sum 'C22 H44 Cl4 N5 Os'
_chemical_formula_weight 710.62
_chemical_name_systematic
; 
Tetrabutylammonium trans-tetrachlorido-bis(1H-imidazole)osmate(III) 
;
_space_group_IT_number 60
_symmetry_cell_setting orthorhombic
_symmetry_space_group_name_Hall '-P 2n 2ab'
_symmetry_space_group_name_H-M 'P b c n'
_atom_sites_solution_hydrogens geom
_atom_sites_solution_primary direct
_atom_sites_solution_secondary difmap
_audit_creation_method SHELXL-97
_cell_angle_alpha 90.00
_cell_angle_beta 90.00
_cell_angle_gamma 90.00
_cell_formula_units_Z 4
_cell_length_a 14.7786(5)
_cell_length_b 8.6629(3)
_cell_length_c 22.4948(8)
_cell_measurement_reflns_used 9753
_cell_measurement_temperature 100(2)
_cell_measurement_theta_max 30.12
_cell_measurement_theta_min 2.73
_cell_volume 2879.91(17)
_computing_cell_refinement 'Bruker SAINT'
_computing_data_collection 'Bruker APEX2'
_computing_data_reduction 'Bruker SAINT'
_computing_molecular_graphics 'Bruker SHELXTL'
_computing_publication_material 'Bruker SHELXTL'
_computing_structure_refinement 'SHELXL-97 (Sheldrick, 2008)'
_computing_structure_solution 'SHELXS-97 (Sheldrick, 2008)'
_diffrn_ambient_temperature 100(2)
_diffrn_measured_fraction_theta_full 0.996
_diffrn_measured_fraction_theta_max 0.996
_diffrn_measurement_device_type 'Bruker D8 VENTURE'
_diffrn_measurement_method '\f and \w scans'
_diffrn_radiation_monochromator graphite
_diffrn_radiation_source 'fine-focus sealed tube'
_diffrn_radiation_type MoK\a
_diffrn_radiation_wavelength 0.71073
_diffrn_reflns_av_R_equivalents 0.0312
_diffrn_reflns_av_sigmaI/netI 0.0128
_diffrn_reflns_limit_h_max 20
_diffrn_reflns_limit_h_min -20
_diffrn_reflns_limit_k_max 12
_diffrn_reflns_limit_k_min -12
_diffrn_reflns_limit_l_max 31
_diffrn_reflns_limit_l_min -31
_diffrn_reflns_number 69284
_diffrn_reflns_theta_full 30.13
_diffrn_reflns_theta_max 30.13
_diffrn_reflns_theta_min 2.87
_exptl_absorpt_coefficient_mu 4.818
_exptl_absorpt_correction_T_max 0.8419
_exptl_absorpt_correction_T_min 0.5222
_exptl_absorpt_correction_type multi-scan
_exptl_absorpt_process_details SADABS
_exptl_crystal_colour brown
_exptl_crystal_density_diffrn 1.639
_exptl_crystal_density_method 'not measured'
_exptl_crystal_description plate
_exptl_crystal_F_000 1420
_exptl_crystal_size_max 0.16
_exptl_crystal_size_mid 0.13
_exptl_crystal_size_min 0.04
_refine_diff_density_max 1.313
_refine_diff_density_min -0.427
_refine_diff_density_rms 0.094
_refine_ls_extinction_method none
_refine_ls_goodness_of_fit_ref 1.066
_refine_ls_hydrogen_treatment constr
_refine_ls_matrix_type full
_refine_ls_number_parameters 149
_refine_ls_number_reflns 4236
_refine_ls_number_restraints 0
_refine_ls_restrained_S_all 1.066
_refine_ls_R_factor_all 0.0330
_refine_ls_R_factor_gt 0.0219
_refine_ls_shift/su_max 0.001
_refine_ls_shift/su_mean 0.000
_refine_ls_structure_factor_coef Fsqd
_refine_ls_weighting_details 'calc w=1/[\s^2^(Fo^2^)+(0.0198P)^2^+3.7045P] where P=(Fo^2^+2Fc^2^)/3'
_refine_ls_weighting_scheme calc
_refine_ls_wR_factor_gt 0.0442
_refine_ls_wR_factor_ref 0.0481
_reflns_number_gt 3368
_reflns_number_total 4236
_reflns_threshold_expression >2sigma(I)
_cod_data_source_file ic501710k_si_002.cif
_cod_data_source_block paku426
_cod_depositor_comments 'Adding full bibliography for 4341247--4341249.cif.'
_cod_original_sg_symbol_H-M Pbcn
_cod_database_code 4341249

loop_
_symmetry_equiv_pos_as_xyz
'x, y, z'
'-x+1/2, -y+1/2, z+1/2'
'-x, y, -z+1/2'
'x+1/2, -y+1/2, -z'
'-x, -y, -z'
'x-1/2, y-1/2, -z-1/2'
'x, -y, z-1/2'
'-x-1/2, y-1/2, z'

loop_
_atom_site_label
_atom_site_type_symbol
_atom_site_fract_x
_atom_site_fract_y
_atom_site_fract_z
_atom_site_U_iso_or_equiv
_atom_site_adp_type
_atom_site_occupancy
_atom_site_symmetry_multiplicity
_atom_site_calc_flag
_atom_site_refinement_flags
Os1 Os 0.5000 0.5000 0.5000 0.01133(4) Uani 1 2 d S
Cl1 Cl 0.40393(3) 0.42614(6) 0.42011(2) 0.01903(10) Uani 1 1 d .
Cl2 Cl 0.59629(3) 0.64511(6) 0.43669(2) 0.01463(9) Uani 1 1 d .
N1 N 0.58005(11) 0.3062(2) 0.48677(8) 0.0159(3) Uani 1 1 d .
C2 C 0.55352(15) 0.1632(2) 0.46683(10) 0.0203(4) Uani 1 1 d .
H2 H 0.4933 0.1345 0.4571 0.024 Uiso 1 1 calc R
C3 C 0.62664(17) 0.0696(3) 0.46327(12) 0.0282(5) Uani 1 1 d .
H3 H 0.6276 -0.0352 0.4508 0.034 Uiso 1 1 calc R
N4 N 0.69843(14) 0.1561(2) 0.48123(11) 0.0343(5) Uani 1 1 d .
H4 H 0.7550 0.1245 0.4832 0.041 Uiso 1 1 calc R
C5 C 0.66853(15) 0.2973(3) 0.49542(12) 0.0278(6) Uani 1 1 d .
H5 H 0.7054 0.3792 0.5096 0.033 Uiso 1 1 calc R
N3 N 0.5000 0.5867(3) 0.2500 0.0153(5) Uani 1 2 d S
C6 C 0.41622(17) 0.4878(2) 0.24114(9) 0.0198(4) Uani 1 1 d .
H6A H 0.3649 0.5563 0.2310 0.024 Uiso 1 1 calc R
H6B H 0.4016 0.4367 0.2793 0.024 Uiso 1 1 calc R
C7 C 0.42394(15) 0.3646(3) 0.19334(10) 0.0238(5) Uani 1 1 d .
H7A H 0.4748 0.2945 0.2030 0.029 Uiso 1 1 calc R
H7B H 0.4370 0.4141 0.1546 0.029 Uiso 1 1 calc R
C8 C 0.33651(16) 0.2713(3) 0.18858(11) 0.0261(5) Uani 1 1 d .
H8A H 0.3464 0.1843 0.1608 0.031 Uiso 1 1 calc R
H8B H 0.3222 0.2271 0.2281 0.031 Uiso 1 1 calc R
C9 C 0.25584(17) 0.3648(3) 0.16725(12) 0.0321(6) Uani 1 1 d .
H9A H 0.2728 0.4233 0.1317 0.048 Uiso 1 1 calc R
H9B H 0.2369 0.4363 0.1986 0.048 Uiso 1 1 calc R
H9C H 0.2057 0.2949 0.1577 0.048 Uiso 1 1 calc R
C10 C 0.48647(15) 0.6860(3) 0.30510(9) 0.0190(4) Uani 1 1 d .
H10A H 0.4755 0.6167 0.3393 0.023 Uiso 1 1 calc R
H10B H 0.5436 0.7421 0.3130 0.023 Uiso 1 1 calc R
C11 C 0.41048(16) 0.8024(3) 0.30257(10) 0.0227(5) Uani 1 1 d .
H11A H 0.3517 0.7480 0.2997 0.027 Uiso 1 1 calc R
H11B H 0.4174 0.8679 0.2668 0.027 Uiso 1 1 calc R
C12 C 0.41168(17) 0.9035(3) 0.35820(11) 0.0284(5) Uani 1 1 d .
H12A H 0.4079 0.8367 0.3938 0.034 Uiso 1 1 calc R
H12B H 0.4698 0.9601 0.3599 0.034 Uiso 1 1 calc R
C13 C 0.33460(19) 1.0186(3) 0.35959(13) 0.0348(6) Uani 1 1 d .
H13A H 0.3374 1.0842 0.3242 0.052 Uiso 1 1 calc R
H13B H 0.3397 1.0829 0.3953 0.052 Uiso 1 1 calc R
H13C H 0.2768 0.9631 0.3602 0.052 Uiso 1 1 calc R

loop_
_atom_site_aniso_label
_atom_site_aniso_U_11
_atom_site_aniso_U_22
_atom_site_aniso_U_33
_atom_site_aniso_U_23
_atom_site_aniso_U_13
_atom_site_aniso_U_12
Os1 0.00810(5) 0.01186(6) 0.01404(5) 0.00140(4) 0.00059(4) 0.00041(4)
Cl1 0.0164(2) 0.0232(3) 0.0176(2) 0.00148(19) -0.00376(19) -0.0043(2)
Cl2 0.01193(19) 0.0160(2) 0.0159(2) 0.00277(18) 0.00140(18) -0.00179(19)
N1 0.0125(8) 0.0135(8) 0.0218(9) 0.0044(7) 0.0047(6) 0.0018(7)
C2 0.0223(11) 0.0158(11) 0.0227(11) -0.0004(9) 0.0028(8) 0.0030(8)
C3 0.0305(12) 0.0172(11) 0.0370(14) 0.0022(10) 0.0110(10) 0.0060(10)
N4 0.0164(9) 0.0207(10) 0.0657(15) 0.0130(11) 0.0161(10) 0.0089(8)
C5 0.0123(10) 0.0161(11) 0.0551(17) 0.0119(11) 0.0079(10) 0.0028(8)
N3 0.0148(12) 0.0175(12) 0.0136(11) 0.000 -0.0027(9) 0.000
C6 0.0182(10) 0.0218(11) 0.0195(11) 0.0008(8) -0.0035(8) -0.0020(8)
C7 0.0241(11) 0.0226(11) 0.0247(11) -0.0030(9) -0.0005(9) -0.0008(9)
C8 0.0329(13) 0.0208(12) 0.0244(12) -0.0020(9) -0.0008(10) -0.0081(10)
C9 0.0257(12) 0.0374(15) 0.0332(13) -0.0003(11) -0.0044(11) -0.0116(12)
C10 0.0235(11) 0.0204(11) 0.0131(9) -0.0017(8) -0.0021(8) 0.0000(8)
C11 0.0229(11) 0.0249(11) 0.0204(10) -0.0020(9) -0.0022(9) 0.0027(10)
C12 0.0317(13) 0.0289(12) 0.0246(11) -0.0061(10) -0.0017(10) 0.0051(11)
C13 0.0374(15) 0.0310(15) 0.0360(15) -0.0069(11) 0.0035(12) 0.0052(11)

loop_
_atom_type_symbol
_atom_type_description
_atom_type_scat_dispersion_real
_atom_type_scat_dispersion_imag
_atom_type_scat_source
C C 0.0033 0.0016 'International Tables Vol C Tables 4.2.6.8 and 6.1.1.4'
H H 0.0000 0.0000 'International Tables Vol C Tables 4.2.6.8 and 6.1.1.4'
Cl Cl 0.1484 0.1585 'International Tables Vol C Tables 4.2.6.8 and 6.1.1.4'
N N 0.0061 0.0033 'International Tables Vol C Tables 4.2.6.8 and 6.1.1.4'
Os Os -1.2165 7.6030 'International Tables Vol C Tables 4.2.6.8 and 6.1.1.4'

loop_
_geom_angle_atom_site_label_1
_geom_angle_atom_site_label_2
_geom_angle_atom_site_label_3
_geom_angle
_geom_angle_site_symmetry_1
_geom_angle_site_symmetry_3
N1 Os1 N1 180.00(10) 5_666 .
N1 Os1 Cl2 90.03(5) 5_666 5_666
N1 Os1 Cl2 89.97(5) . 5_666
N1 Os1 Cl2 89.97(5) 5_666 .
N1 Os1 Cl2 90.03(5) . .
Cl2 Os1 Cl2 180.0 5_666 .
N1 Os1 Cl1 89.18(5) 5_666 .
N1 Os1 Cl1 90.82(5) . .
Cl2 Os1 Cl1 87.306(17) 5_666 .
Cl2 Os1 Cl1 92.694(17) . .
N1 Os1 Cl1 90.82(5) 5_666 5_666
N1 Os1 Cl1 89.18(5) . 5_666
Cl2 Os1 Cl1 92.694(17) 5_666 5_666
Cl2 Os1 Cl1 87.306(17) . 5_666
Cl1 Os1 Cl1 180.0 . 5_666
C5 N1 C2 106.09(19) . .
C5 N1 Os1 126.08(17) . .
C2 N1 Os1 127.83(14) . .
C3 C2 N1 109.4(2) . .
C3 C2 H2 125.3 . .
N1 C2 H2 125.3 . .
C2 C3 N4 106.0(2) . .
C2 C3 H3 127.0 . .
N4 C3 H3 127.0 . .
C5 N4 C3 108.5(2) . .
C5 N4 H4 125.8 . .
C3 N4 H4 125.8 . .
N1 C5 N4 110.1(2) . .
N1 C5 H5 124.9 . .
N4 C5 H5 124.9 . .
C6 N3 C6 111.3(2) . 3_655
C6 N3 C10 108.58(12) . .
C6 N3 C10 108.60(11) 3_655 .
C6 N3 C10 108.60(11) . 3_655
C6 N3 C10 108.58(12) 3_655 3_655
C10 N3 C10 111.2(2) . 3_655
N3 C6 C7 115.33(18) . .
N3 C6 H6A 108.4 . .
C7 C6 H6A 108.4 . .
N3 C6 H6B 108.4 . .
C7 C6 H6B 108.4 . .
H6A C6 H6B 107.5 . .
C6 C7 C8 110.96(19) . .
C6 C7 H7A 109.4 . .
C8 C7 H7A 109.4 . .
C6 C7 H7B 109.4 . .
C8 C7 H7B 109.4 . .
H7A C7 H7B 108.0 . .
C9 C8 C7 113.8(2) . .
C9 C8 H8A 108.8 . .
C7 C8 H8A 108.8 . .
C9 C8 H8B 108.8 . .
C7 C8 H8B 108.8 . .
H8A C8 H8B 107.7 . .
C8 C9 H9A 109.5 . .
C8 C9 H9B 109.5 . .
H9A C9 H9B 109.5 . .
C8 C9 H9C 109.5 . .
H9A C9 H9C 109.5 . .
H9B C9 H9C 109.5 . .
C11 C10 N3 116.38(17) . .
C11 C10 H10A 108.2 . .
N3 C10 H10A 108.2 . .
C11 C10 H10B 108.2 . .
N3 C10 H10B 108.2 . .
H10A C10 H10B 107.3 . .
C10 C11 C12 110.08(18) . .
C10 C11 H11A 109.6 . .
C12 C11 H11A 109.6 . .
C10 C11 H11B 109.6 . .
C12 C11 H11B 109.6 . .
H11A C11 H11B 108.2 . .
C13 C12 C11 112.7(2) . .
C13 C12 H12A 109.1 . .
C11 C12 H12A 109.1 . .
C13 C12 H12B 109.1 . .
C11 C12 H12B 109.1 . .
H12A C12 H12B 107.8 . .
C12 C13 H13A 109.5 . .
C12 C13 H13B 109.5 . .
H13A C13 H13B 109.5 . .
C12 C13 H13C 109.5 . .
H13A C13 H13C 109.5 . .
H13B C13 H13C 109.5 . .

loop_
_geom_bond_atom_site_label_1
_geom_bond_atom_site_label_2
_geom_bond_distance
_geom_bond_site_symmetry_2
Os1 N1 2.0752(17) 5_666
Os1 N1 2.0752(17) .
Os1 Cl2 2.3735(5) 5_666
Os1 Cl2 2.3735(5) .
Os1 Cl1 2.3780(5) .
Os1 Cl1 2.3780(5) 5_666
N1 C5 1.324(3) .
N1 C2 1.375(3) .
C2 C3 1.353(3) .
C2 H2 0.9500 .
C3 N4 1.360(3) .
C3 H3 0.9500 .
N4 C5 1.340(3) .
N4 H4 0.8800 .
C5 H5 0.9500 .
N3 C6 1.519(3) .
N3 C6 1.519(3) 3_655
N3 C10 1.522(3) .
N3 C10 1.522(3) 3_655
C6 C7 1.519(3) .
C6 H6A 0.9900 .
C6 H6B 0.9900 .
C7 C8 1.528(3) .
C7 H7A 0.9900 .
C7 H7B 0.9900 .
C8 C9 1.519(4) .
C8 H8A 0.9900 .
C8 H8B 0.9900 .
C9 H9A 0.9800 .
C9 H9B 0.9800 .
C9 H9C 0.9800 .
C10 C11 1.511(3) .
C10 H10A 0.9900 .
C10 H10B 0.9900 .
C11 C12 1.528(3) .
C11 H11A 0.9900 .
C11 H11B 0.9900 .
C12 C13 1.514(3) .
C12 H12A 0.9900 .
C12 H12B 0.9900 .
C13 H13A 0.9800 .
C13 H13B 0.9800 .
C13 H13C 0.9800 .

loop_
_geom_torsion_atom_site_label_1
_geom_torsion_atom_site_label_2
_geom_torsion_atom_site_label_3
_geom_torsion_atom_site_label_4
_geom_torsion
_geom_torsion_site_symmetry_1
N1 Os1 N1 C5 58(100) 5_666
Cl2 Os1 N1 C5 -125.85(19) 5_666
Cl2 Os1 N1 C5 54.15(19) .
Cl1 Os1 N1 C5 146.84(19) .
Cl1 Os1 N1 C5 -33.16(19) 5_666
N1 Os1 N1 C2 -121(100) 5_666
Cl2 Os1 N1 C2 55.08(17) 5_666
Cl2 Os1 N1 C2 -124.92(17) .
Cl1 Os1 N1 C2 -32.23(17) .
Cl1 Os1 N1 C2 147.77(17) 5_666
C5 N1 C2 C3 -0.4(3) .
Os1 N1 C2 C3 178.80(16) .
N1 C2 C3 N4 0.1(3) .
C2 C3 N4 C5 0.3(3) .
C2 N1 C5 N4 0.6(3) .
Os1 N1 C5 N4 -178.61(16) .
C3 N4 C5 N1 -0.6(3) .
C6 N3 C6 C7 -51.85(15) 3_655
C10 N3 C6 C7 -171.35(18) .
C10 N3 C6 C7 67.6(2) 3_655
N3 C6 C7 C8 179.49(18) .
C6 C7 C8 C9 65.5(3) .
C6 N3 C10 C11 -63.7(2) .
C6 N3 C10 C11 175.09(19) 3_655
C10 N3 C10 C11 55.69(16) 3_655
N3 C10 C11 C12 -174.25(19) .
C10 C11 C12 C13 -177.6(2) .
